data_1534615
loop_
_publ_author_name
'Lissner, F.'
'Schleid, T.'

_publ_section_title
;
 Pr3 Se2 Si N3: Das erste Nitrido-cyclo-Trisilicat mit diskreten (Si3
 N9)(15-)-Anionen gemaess Pr9 Se6 (Si3 N9)
;
_journal_name_full 'Zeitschrift fuer Anorganische und Allgemeine Chemie'
_journal_page_first 2226
_journal_page_last 2230
_journal_volume 630
_journal_year 2004
_chemical_formula_sum 'N9 Pr9 Se6 Si3'
_chemical_name_systematic 'Pr9 Se6 (Si3 N9)'
_space_group_IT_number 148
_symmetry_space_group_name_Hall '-R 3'
_symmetry_space_group_name_H-M 'R -3 :H'
_cell_angle_alpha 90
_cell_angle_beta 90
_cell_angle_gamma 120
_cell_formula_units_Z 6
_cell_length_a 18.9241
_cell_length_b 18.9241
_cell_length_c 10.3725
_cell_volume 3216.952
_citation_journal_id_ASTM ZAACAB
_cod_data_source_file Lissner_ZAACAB_2004_1577.cif
_cod_data_source_block N9Pr9Se6Si3
_cod_database_code 1534615

loop_
_symmetry_equiv_pos_as_xyz
x,y,z
-y,x-y,z
-x+y,-x,z
-x,-y,-z
y,-x+y,-z
x-y,x,-z
x+2/3,y+1/3,z+1/3
-y+2/3,x-y+1/3,z+1/3
-x+y+2/3,-x+1/3,z+1/3
-x+2/3,-y+1/3,-z+1/3
y+2/3,-x+y+1/3,-z+1/3
x-y+2/3,x+1/3,-z+1/3
x+1/3,y+2/3,z+2/3
-y+1/3,x-y+2/3,z+2/3
-x+y+1/3,-x+2/3,z+2/3
-x+1/3,-y+2/3,-z+2/3
y+1/3,-x+y+2/3,-z+2/3
x-y+1/3,x+2/3,-z+2/3

loop_
_atom_site_label
_atom_site_type_symbol
_atom_site_fract_x
_atom_site_fract_y
_atom_site_fract_z
_atom_site_occupancy
_atom_site_U_iso_or_equiv
Pr2 Pr+3 0.25436 0.02099 0.18999 1 0.0
N2 N-3 0.1193 0.01 0.1313 1 0.0
Pr1 Pr+3 0.13372 0.14755 0.11488 1 0.0
N1 N-3 0.0859 0.094 0.3309 1 0.0
N3 N-3 0.1811 0.0194 0.3709 1 0.0
Si1 Si+4 0.09426 0.00789 0.2984 1 0.0
Se1 Se-2 0.29117 0.16652 0.00071 1 0.0
Se2 Se-2 0.24928 0.28852 0.30629 1 0.0
Pr3 Pr+3 0.22901 0.14355 0.48376 1 0.0
